data_2015390
loop_
_publ_author_name
'Cruz, Silvia'
'Quiroga, Jairo'
'de la Torre, Jos\'e M.'
'Cobo, Justo'
'Low, John N.'
'Glidewell, Christopher'

_publ_section_title
;Four
 2-aryl-8,8-dimethyl-6,7,8,9-tetrahydropyrazolo[2,3-<i>a</i>]quinazolin-6-ones:
 isolated molecules, hydrogen-bonded dimers, and \p-stacked chains of
 hydrogen-bonded dimers
;
_journal_coeditor_code SK3026
_journal_issue 6
_journal_name_full 'Acta Crystallographica Section C'
_journal_page_first o364
_journal_page_last o368
_journal_paper_doi 10.1107/S0108270106017598
_journal_volume 62
_journal_year 2006
_chemical_formula_iupac 'C19 H18 Cl N3 O'
_chemical_formula_moiety 'C19 H18 Cl N3 O'
_chemical_formula_sum 'C19 H18 Cl N3 O'
_chemical_formula_weight 339.81
_chemical_name_systematic
;
2-(4-Chlorophenyl)-5,8,8-trimethyl-6,7,8,9-
tetrahydropyrazolo[2,3-a]quinazolin-6-one
;
_space_group_IT_number 2
_symmetry_cell_setting triclinic
_symmetry_space_group_name_Hall '-P 1'
_symmetry_space_group_name_H-M 'P -1'
_atom_sites_solution_hydrogens geom
_atom_sites_solution_primary direct
_atom_sites_solution_secondary difmap
_cell_angle_alpha 100.992(10)
_cell_angle_beta 93.118(15)
_cell_angle_gamma 110.524(9)
_cell_formula_units_Z 2
_cell_length_a 8.5280(12)
_cell_length_b 8.8610(14)
_cell_length_c 11.7340(16)
_cell_measurement_reflns_used 3562
_cell_measurement_temperature 120(2)
_cell_measurement_theta_max 27.49
_cell_measurement_theta_min 5.04
_cell_volume 808.1(2)
_computing_cell_refinement 'DIRAX/LSQ (Duisenberg <i>et al.</i>,  2000)'
_computing_data_collection 'COLLECT (Nonius, 1999)'
_computing_data_reduction 'EvalCCD (Duisenberg <i>et al.</i>,  2003)'
_computing_molecular_graphics 'PLATON (Spek, 2003)'
_computing_publication_material 'SHELXL97 and PRPKAPPA (Ferguson, 1999)'
_computing_structure_refinement 'OSCAIL (McArdle, 2003) and SHELXL97 (Sheldrick, 1997)'
_computing_structure_solution 'SIR97 (Altomare <i>et al.</i>,  1999) and WinGX (Farrugia, 1999)'
_diffrn_ambient_temperature 120(2)
_diffrn_detector_area_resol_mean 9.091
_diffrn_measured_fraction_theta_full 0.993
_diffrn_measured_fraction_theta_max 0.963
_diffrn_measurement_device_type 'Nonius KappaCCD area-detector'
_diffrn_measurement_method 'CCD rotation images, thick slices'
_diffrn_radiation_monochromator graphite
_diffrn_radiation_source 'Bruker Nonius FR591 rotating anode'
_diffrn_radiation_type 'Mo K\a'
_diffrn_radiation_wavelength 0.71073
_diffrn_reflns_av_R_equivalents 0.0376
_diffrn_reflns_av_sigmaI/netI 0.0341
_diffrn_reflns_limit_h_max 11
_diffrn_reflns_limit_h_min -10
_diffrn_reflns_limit_k_max 11
_diffrn_reflns_limit_k_min -11
_diffrn_reflns_limit_l_max 15
_diffrn_reflns_limit_l_min -15
_diffrn_reflns_number 17119
_diffrn_reflns_theta_full 25.50
_diffrn_reflns_theta_max 27.49
_diffrn_reflns_theta_min 5.04
_diffrn_standards_decay_% 0
_exptl_absorpt_coefficient_mu 0.247
_exptl_absorpt_correction_T_max 0.952
_exptl_absorpt_correction_T_min 0.861
_exptl_absorpt_correction_type multi-scan
_exptl_absorpt_process_details 'EvalCCD (Duisenberg <i>et al.</i>,  2003)'
_exptl_crystal_colour colourless
_exptl_crystal_density_diffrn 1.397
_exptl_crystal_density_method 'not measured'
_exptl_crystal_description plate
_exptl_crystal_F_000 356
_exptl_crystal_size_max 0.4
_exptl_crystal_size_mid 0.3
_exptl_crystal_size_min 0.2
_refine_diff_density_max 0.388
_refine_diff_density_min -0.417
_refine_ls_extinction_method none
_refine_ls_goodness_of_fit_ref 1.076
_refine_ls_hydrogen_treatment constr
_refine_ls_matrix_type full
_refine_ls_number_parameters 220
_refine_ls_number_reflns 3562
_refine_ls_number_restraints 0
_refine_ls_restrained_S_all 1.076
_refine_ls_R_factor_all 0.0853
_refine_ls_R_factor_gt 0.0517
_refine_ls_shift/su_max 0.001
_refine_ls_shift/su_mean 0.000
_refine_ls_structure_factor_coef Fsqd
_refine_ls_weighting_details 'w = 1/[\s^2^(Fo^2^)+(0.0677P)^2^+0.7985P] where P=(Fo^2^+2Fc^2^)/3'
_refine_ls_weighting_scheme calc
_refine_ls_wR_factor_gt 0.1238
_refine_ls_wR_factor_ref 0.1515
_reflns_number_gt 2542
_reflns_number_total 3562
_reflns_threshold_expression I>2\s(I)
_cod_data_source_file sk3026.cif
_cod_data_source_block I
_cod_database_code 2015390

loop_
_symmetry_equiv_pos_as_xyz
'x, y, z'
'-x, -y, -z'

loop_
_atom_site_type_symbol
_atom_site_label
_atom_site_fract_x
_atom_site_fract_y
_atom_site_fract_z
_atom_site_U_iso_or_equiv
_atom_site_adp_type
_atom_site_calc_flag
_atom_site_refinement_flags
_atom_site_occupancy
N N1 0.7079(2) 0.2307(2) 0.47732(16) 0.0219(4) Uani d . 1
C C2 0.6625(3) 0.1881(3) 0.57782(18) 0.0209(4) Uani d . 1
C C21 0.7807(3) 0.1439(3) 0.64952(19) 0.0207(4) Uani d . 1
C C22 0.7481(3) 0.1124(3) 0.7595(2) 0.0276(5) Uani d . 1
C C23 0.8640(3) 0.0764(3) 0.8273(2) 0.0294(5) Uani d . 1
C C24 1.0101(3) 0.0718(3) 0.7847(2) 0.0253(5) Uani d . 1
Cl Cl24 1.15953(8) 0.03448(8) 0.86995(5) 0.0368(2) Uani d . 1
C C25 1.0433(3) 0.0995(3) 0.6748(2) 0.0252(5) Uani d . 1
C C26 0.9279(3) 0.1359(3) 0.60815(19) 0.0236(5) Uani d . 1
C C3 0.5058(3) 0.1968(3) 0.60118(19) 0.0234(5) Uani d . 1
C C3a 0.4519(3) 0.2496(3) 0.50840(19) 0.0224(5) Uani d . 1
N N4 0.3116(2) 0.2824(2) 0.48111(16) 0.0239(4) Uani d . 1
C C5 0.2997(3) 0.3351(3) 0.38429(19) 0.0223(5) Uani d . 1
C C51 0.1427(3) 0.3668(3) 0.3565(2) 0.0285(5) Uani d . 1
C C5a 0.4330(3) 0.3650(3) 0.31065(19) 0.0227(5) Uani d . 1
C C6 0.4313(3) 0.4404(3) 0.2078(2) 0.0254(5) Uani d . 1
O O6 0.3046(2) 0.4490(2) 0.16160(16) 0.0376(4) Uani d . 1
C C7 0.6002(3) 0.5085(3) 0.1647(2) 0.0267(5) Uani d . 1
C C8 0.6909(3) 0.3856(3) 0.15171(19) 0.0232(5) Uani d . 1
C C81 0.8598(3) 0.4579(3) 0.1064(2) 0.0305(5) Uani d . 1
C C82 0.5806(3) 0.2238(3) 0.0660(2) 0.0295(5) Uani d . 1
C C9 0.7223(3) 0.3542(3) 0.27295(19) 0.0231(5) Uani d . 1
C C9a 0.5731(3) 0.3296(3) 0.33840(18) 0.0215(5) Uani d . 1
N N9b 0.5781(2) 0.2686(2) 0.43563(16) 0.0204(4) Uani d . 1
H H22 0.6469 0.1154 0.7883 0.033 Uiso calc R 1
H H23 0.8424 0.0552 0.9024 0.035 Uiso calc R 1
H H25 1.1433 0.0936 0.6457 0.030 Uiso calc R 1
H H26 0.9498 0.1558 0.5328 0.028 Uiso calc R 1
H H3 0.4491 0.1718 0.6666 0.028 Uiso calc R 1
H H51A 0.0750 0.3532 0.4213 0.043 Uiso calc R 1
H H51B 0.0770 0.2881 0.2847 0.043 Uiso calc R 1
H H51C 0.1729 0.4798 0.3451 0.043 Uiso calc R 1
H H7A 0.6722 0.6121 0.2205 0.032 Uiso calc R 1
H H7B 0.5831 0.5354 0.0880 0.032 Uiso calc R 1
H H81A 0.9314 0.5602 0.1618 0.046 Uiso calc R 1
H H81B 0.8402 0.4819 0.0299 0.046 Uiso calc R 1
H H81C 0.9162 0.3780 0.0985 0.046 Uiso calc R 1
H H82A 0.5572 0.2467 -0.0103 0.044 Uiso calc R 1
H H82B 0.4739 0.1749 0.0965 0.044 Uiso calc R 1
H H82C 0.6401 0.1465 0.0572 0.044 Uiso calc R 1
H H9A 0.7525 0.2548 0.2642 0.028 Uiso calc R 1
H H9B 0.8196 0.4492 0.3193 0.028 Uiso calc R 1

loop_
_atom_site_aniso_label
_atom_site_aniso_U_11
_atom_site_aniso_U_22
_atom_site_aniso_U_33
_atom_site_aniso_U_12
_atom_site_aniso_U_13
_atom_site_aniso_U_23
N1 0.0207(9) 0.0243(9) 0.0233(9) 0.0103(8) 0.0026(7) 0.0076(8)
C2 0.0228(11) 0.0197(10) 0.0206(10) 0.0081(9) 0.0035(8) 0.0047(8)
C21 0.0217(11) 0.0189(10) 0.0218(10) 0.0075(8) 0.0030(8) 0.0048(8)
C22 0.0263(12) 0.0335(12) 0.0267(12) 0.0120(10) 0.0068(9) 0.0123(10)
C23 0.0331(13) 0.0375(13) 0.0225(11) 0.0143(11) 0.0075(10) 0.0148(10)
C24 0.0257(12) 0.0234(11) 0.0263(11) 0.0077(9) 0.0006(9) 0.0079(9)
Cl24 0.0357(4) 0.0467(4) 0.0346(3) 0.0204(3) -0.0010(3) 0.0160(3)
C25 0.0222(11) 0.0264(11) 0.0273(11) 0.0090(9) 0.0038(9) 0.0066(9)
C26 0.0251(11) 0.0265(11) 0.0205(10) 0.0099(9) 0.0057(9) 0.0071(9)
C3 0.0243(11) 0.0248(11) 0.0220(11) 0.0095(9) 0.0053(9) 0.0056(9)
C3a 0.0203(11) 0.0200(10) 0.0246(11) 0.0057(8) 0.0030(9) 0.0030(9)
N4 0.0202(9) 0.0239(9) 0.0282(10) 0.0092(8) 0.0041(8) 0.0052(8)
C5 0.0190(11) 0.0197(10) 0.0263(11) 0.0056(8) 0.0020(9) 0.0038(9)
C51 0.0226(12) 0.0300(12) 0.0360(13) 0.0116(10) 0.0052(10) 0.0101(10)
C5a 0.0221(11) 0.0217(11) 0.0237(11) 0.0080(9) -0.0003(9) 0.0045(9)
C6 0.0274(12) 0.0266(11) 0.0234(11) 0.0122(9) 0.0020(9) 0.0045(9)
O6 0.0318(10) 0.0575(12) 0.0339(10) 0.0247(9) 0.0026(8) 0.0186(9)
C7 0.0265(12) 0.0293(12) 0.0271(11) 0.0117(10) 0.0029(9) 0.0105(10)
C8 0.0224(11) 0.0274(11) 0.0216(11) 0.0093(9) 0.0031(9) 0.0095(9)
C81 0.0292(13) 0.0373(13) 0.0296(12) 0.0136(11) 0.0066(10) 0.0148(11)
C82 0.0305(13) 0.0328(13) 0.0263(12) 0.0151(10) 0.0022(10) 0.0031(10)
C9 0.0226(11) 0.0288(11) 0.0208(11) 0.0116(9) 0.0035(9) 0.0080(9)
C9a 0.0226(11) 0.0203(10) 0.0207(10) 0.0068(8) 0.0009(8) 0.0051(8)
N9b 0.0174(9) 0.0231(9) 0.0229(9) 0.0093(7) 0.0036(7) 0.0064(7)

loop_
_atom_type_symbol
_atom_type_description
_atom_type_scat_dispersion_real
_atom_type_scat_dispersion_imag
_atom_type_scat_source
C C 0.0033 0.0016 'International Tables Vol C Tables 4.2.6.8 and 6.1.1.4'
H H 0.0000 0.0000 'International Tables Vol C Tables 4.2.6.8 and 6.1.1.4'
Cl Cl 0.1484 0.1585 'International Tables Vol C Tables 4.2.6.8 and 6.1.1.4'
N N 0.0061 0.0033 'International Tables Vol C Tables 4.2.6.8 and 6.1.1.4'
O O 0.0106 0.0060 'International Tables Vol C Tables 4.2.6.8 and 6.1.1.4'

loop_
_geom_angle_atom_site_label_1
_geom_angle_atom_site_label_2
_geom_angle_atom_site_label_3
_geom_angle
_geom_angle_publ_flag
C2 N1 N9b 103.54(17) no
N1 C2 C3 113.06(19) no
N1 C2 C21 118.02(19) no
C3 C2 C21 128.9(2) no
C26 C21 C22 119.2(2) no
C26 C21 C2 119.95(19) no
C22 C21 C2 120.9(2) no
C23 C22 C21 119.9(2) no
C23 C22 H22 120.0 no
C21 C22 H22 120.0 no
C24 C23 C22 119.6(2) no
C24 C23 H23 120.2 no
C22 C23 H23 120.2 no
C23 C24 C25 121.4(2) no
C23 C24 Cl24 120.30(18) no
C25 C24 Cl24 118.33(18) no
C24 C25 C26 118.7(2) no
C24 C25 H25 120.6 no
C26 C25 H25 120.6 no
C25 C26 C21 121.2(2) no
C25 C26 H26 119.4 no
C21 C26 H26 119.4 no
C3a C3 C2 105.04(19) no
C3a C3 H3 127.5 no
C2 C3 H3 127.5 no
N4 C3a C3 133.2(2) no
N4 C3a N9b 121.2(2) no
C3 C3a N9b 105.61(19) no
C5 N4 C3a 117.97(19) no
N4 C5 C5a 122.0(2) no
N4 C5 C51 116.3(2) no
C5a C5 C51 121.7(2) no
C5 C51 H51A 109.5 no
C5 C51 H51B 109.5 no
H51A C51 H51B 109.5 no
C5 C51 H51C 109.5 no
H51A C51 H51C 109.5 no
H51B C51 H51C 109.5 no
C9a C5a C5 119.4(2) no
C9a C5a C6 117.3(2) no
C5 C5a C6 123.3(2) no
O6 C6 C5a 123.2(2) no
O6 C6 C7 121.7(2) no
C5a C6 C7 115.13(19) no
C6 C7 C8 111.96(19) no
C6 C7 H7A 109.2 no
C8 C7 H7A 109.2 no
C6 C7 H7B 109.2 no
C8 C7 H7B 109.2 no
H7A C7 H7B 107.9 no
C9 C8 C81 109.36(18) no
C9 C8 C7 107.43(18) no
C81 C8 C7 110.38(18) no
C9 C8 C82 110.42(18) no
C81 C8 C82 109.31(19) no
C7 C8 C82 109.93(18) no
C8 C81 H81A 109.5 no
C8 C81 H81B 109.5 no
H81A C81 H81B 109.5 no
C8 C81 H81C 109.5 no
H81A C81 H81C 109.5 no
H81B C81 H81C 109.5 no
C8 C82 H82A 109.5 no
C8 C82 H82B 109.5 no
H82A C82 H82B 109.5 no
C8 C82 H82C 109.5 no
H82A C82 H82C 109.5 no
H82B C82 H82C 109.5 no
C9a C9 C8 113.12(18) no
C9a C9 H9A 109.0 no
C8 C9 H9A 109.0 no
C9a C9 H9B 109.0 no
C8 C9 H9B 109.0 no
H9A C9 H9B 107.8 no
N9b C9a C5a 117.1(2) no
N9b C9a C9 116.58(19) no
C5a C9a C9 126.3(2) no
C9a N9b N1 124.91(18) no
C9a N9b C3a 122.20(18) no
N1 N9b C3a 112.74(17) no

loop_
_geom_bond_atom_site_label_1
_geom_bond_atom_site_label_2
_geom_bond_distance
_geom_bond_publ_flag
N1 C2 1.342(3) no
N1 N9b 1.357(2) no
C2 C3 1.405(3) no
C2 C21 1.479(3) no
C21 C26 1.390(3) no
C21 C22 1.395(3) no
C22 C23 1.394(3) no
C22 H22 0.95 no
C23 C24 1.379(3) no
C23 H23 0.95 no
C24 C25 1.384(3) no
C24 Cl24 1.737(2) no
C25 C26 1.386(3) no
C25 H25 0.95 no
C26 H26 0.95 no
C3 C3a 1.381(3) no
C3 H3 0.95 no
C3a N4 1.362(3) no
C3a N9b 1.394(3) no
N4 C5 1.320(3) no
C5 C5a 1.447(3) no
C5 C51 1.493(3) no
C51 H51A 0.98 no
C51 H51B 0.98 no
C51 H51C 0.98 no
C5a C9a 1.376(3) no
C5a C6 1.489(3) no
C6 O6 1.215(3) no
C6 C7 1.511(3) no
C7 C8 1.532(3) no
C7 H7A 0.99 no
C7 H7B 0.99 no
C8 C9 1.528(3) no
C8 C81 1.528(3) no
C8 C82 1.534(3) no
C81 H81A 0.98 no
C81 H81B 0.98 no
C81 H81C 0.98 no
C82 H82A 0.98 no
C82 H82B 0.98 no
C82 H82C 0.98 no
C9 C9a 1.493(3) no
C9 H9A 0.99 no
C9 H9B 0.99 no
C9a N9b 1.357(3) no

loop_
_geom_torsion_atom_site_label_1
_geom_torsion_atom_site_label_2
_geom_torsion_atom_site_label_3
_geom_torsion_atom_site_label_4
_geom_torsion
_geom_torsion_publ_flag
N9b N1 C2 C3 0.4(2) no
N9b N1 C2 C21 -177.98(17) no
N1 C2 C21 C26 -4.6(3) no
C3 C2 C21 C26 177.3(2) no
N1 C2 C21 C22 174.4(2) no
C3 C2 C21 C22 -3.6(4) no
C26 C21 C22 C23 1.2(3) no
C2 C21 C22 C23 -177.9(2) no
C21 C22 C23 C24 -0.2(4) no
C22 C23 C24 C25 -1.1(4) no
C22 C23 C24 Cl24 177.69(18) no
C23 C24 C25 C26 1.4(3) no
Cl24 C24 C25 C26 -177.43(17) no
C24 C25 C26 C21 -0.4(3) no
C22 C21 C26 C25 -0.9(3) no
C2 C21 C26 C25 178.2(2) no
N1 C2 C3 C3a -0.4(3) no
C21 C2 C3 C3a 177.8(2) no
C2 C3 C3a N4 -179.5(2) no
C2 C3 C3a N9b 0.2(2) no
C3 C3a N4 C5 178.8(2) no
N9b C3a N4 C5 -1.0(3) no
C3a N4 C5 C5a -2.7(3) no
C3a N4 C5 C51 178.95(19) no
N4 C5 C5a C9a 3.5(3) no
C51 C5 C5a C9a -178.2(2) no
N4 C5 C5a C6 -173.6(2) no
C51 C5 C5a C6 4.7(3) no
C9a C5a C6 O6 165.9(2) no
C5 C5a C6 O6 -17.0(4) no
C9a C5a C6 C7 -14.8(3) no
C5 C5a C6 C7 162.3(2) no
O6 C6 C7 C8 -132.9(2) no
C5a C6 C7 C8 47.8(3) no
C6 C7 C8 C9 -61.6(2) no
C6 C7 C8 C81 179.22(19) no
C6 C7 C8 C82 58.6(2) no
C81 C8 C9 C9a 163.67(19) no
C7 C8 C9 C9a 43.9(2) no
C82 C8 C9 C9a -76.0(2) no
C5 C5a C9a N9b -0.5(3) no
C6 C5a C9a N9b 176.77(18) no
C5 C5a C9a C9 -179.4(2) no
C6 C5a C9a C9 -2.2(3) no
C8 C9 C9a N9b 167.13(19) no
C8 C9 C9a C5a -13.9(3) no
C5a C9a N9b N1 -178.35(19) no
C9 C9a N9b N1 0.7(3) no
C5a C9a N9b C3a -3.1(3) no
C9 C9a N9b C3a 175.92(19) no
C2 N1 N9b C9a 175.40(19) no
C2 N1 N9b C3a -0.2(2) no
N4 C3a N9b C9a 4.0(3) no
C3 C3a N9b C9a -175.75(19) no
N4 C3a N9b N1 179.79(18) no
C3 C3a N9b N1 0.0(2) no

loop_
_cod_related_entry_id
_cod_related_entry_database
_cod_related_entry_code
1 ChemSpider 21133519
